data_2022784
loop_
_publ_author_name
'B\"utikofer, Andr\'e'
'Chen, Peter'

_publ_section_title
;
 Cyclopentadienone triisocyanide iron complexes: general synthesis and
 crystal structures of tris(2,6-dimethylphenyl
 isocyanide)(\h4-tetraphenylcyclopentadienone)iron and
 tris(naphthalen-2-yl isocyanide)(\h4-tetraphenylcyclopentadienone)iron
 acetone hemisolvate
;
_journal_coeditor_code MW2197
_journal_issue 7
_journal_name_full 'Acta Crystallographica Section E Crystallographic Communications'
_journal_paper_doi 10.1107/S205698902300498X
_journal_volume 79
_journal_year 2023
_chemical_absolute_configuration ad
_chemical_formula_iupac '[Fe (C9 H9 N)3 (C29 H20 O)]'
_chemical_formula_moiety 'C56 H47 Fe N3 O'
_chemical_formula_sum 'C56 H47 Fe N3 O'
_chemical_formula_weight 833.81
_chemical_name_systematic
;
Tris(2,6-dimethylphenyl isocyanide)(\h^4^-tetraphenylcyclopentadienone)iron
;
_space_group_crystal_system orthorhombic
_space_group_IT_number 29
_space_group_name_Hall 'P 2c -2ac'
_space_group_name_H-M_alt 'P c a 21'
_atom_sites_solution_hydrogens geom
_atom_sites_solution_primary dual
_audit_creation_method
;
Olex2 1.5
(compiled 2022.04.07 svn.rca3783a0 for OlexSys, GUI svn.r6498)
;
_cell_angle_alpha 90
_cell_angle_beta 90
_cell_angle_gamma 90
_cell_formula_units_Z 4
_cell_length_a 16.7473(3)
_cell_length_b 12.1998(2)
_cell_length_c 20.9668(4)
_cell_measurement_reflns_used 11706
_cell_measurement_temperature 100.00(10)
_cell_measurement_theta_max 79.3330
_cell_measurement_theta_min 3.6120
_cell_volume 4283.80(13)
_computing_cell_refinement
;
CrysAlisPro 1.171.41.119a (Rigaku OD, 2021)
;
_computing_data_collection
;
CrysAlisPro 1.171.41.119a (Rigaku OD, 2021)
;
_computing_data_reduction
;
CrysAlisPro 1.171.41.119a (Rigaku OD, 2021)
;
_computing_molecular_graphics
;
Olex2 1.5 (Dolomanov <i>et al.</i>,  2009)
;
_computing_publication_material
;
Mercury (Macrae <i>et al.</i>,  2020)
;
_computing_structure_refinement
;
<i>SHELXL2018/3</i> (Sheldrick, 2015b)
;
_computing_structure_solution
;
<i>SHELXT</i> (Sheldrick, 2015a)
;
_diffrn_ambient_temperature 100.00(10)
_diffrn_detector 'Hybrid Pixel Array Detector'
_diffrn_detector_area_resol_mean 5.8140
_diffrn_measured_fraction_theta_full 1.000
_diffrn_measured_fraction_theta_max 0.985
_diffrn_measurement_device 'four-circle diffractometer'
_diffrn_measurement_device_type 'XtaLAB Synergy, Dualflex, Pilatus 300K'
_diffrn_measurement_method '\w scans'
_diffrn_radiation_monochromator mirror
_diffrn_radiation_probe x-ray
_diffrn_radiation_type 'Cu K\a'
_diffrn_radiation_wavelength 1.54184
_diffrn_reflns_av_R_equivalents 0.0810
_diffrn_reflns_av_unetI/netI 0.0602
_diffrn_reflns_limit_h_max 20
_diffrn_reflns_limit_h_min -21
_diffrn_reflns_limit_k_max 15
_diffrn_reflns_limit_k_min -15
_diffrn_reflns_limit_l_max 21
_diffrn_reflns_limit_l_min -26
_diffrn_reflns_number 33622
_diffrn_reflns_theta_full 67.684
_diffrn_reflns_theta_max 80.118
_diffrn_reflns_theta_min 3.623
_diffrn_source 'micro-focus sealed X-ray tube'
_exptl_absorpt_coefficient_mu 3.164
_exptl_absorpt_correction_T_max 1.000
_exptl_absorpt_correction_T_min 0.697
_exptl_absorpt_correction_type gaussian
_exptl_absorpt_process_details
;
(CrysAlisPro; Rigaku OD, 2021)
;
_exptl_crystal_colour 'clear yellow'
_exptl_crystal_density_diffrn 1.293
_exptl_crystal_description needle
_exptl_crystal_F_000 1752
_exptl_crystal_size_max 0.141
_exptl_crystal_size_mid 0.032
_exptl_crystal_size_min 0.023
_refine_diff_density_max 0.362
_refine_diff_density_min -0.402
_refine_ls_abs_structure_details
;
Flack <i>x</i> determined using 1989 quotients
[(<i>I</i>^+^)-(<i>I</i>^-^)]/[(<i>I</i>^+^)+(<i>I</i>^-^)]
(Parsons <i>et al.</i>,  2013)
;
_refine_ls_abs_structure_Flack -0.008(4)
_refine_ls_extinction_method none
_refine_ls_goodness_of_fit_ref 1.048
_refine_ls_hydrogen_treatment constr
_refine_ls_matrix_type full
_refine_ls_number_parameters 556
_refine_ls_number_reflns 7440
_refine_ls_number_restraints 1
_refine_ls_restrained_S_all 1.048
_refine_ls_R_factor_all 0.0514
_refine_ls_R_factor_gt 0.0422
_refine_ls_shift/su_max 0.000
_refine_ls_shift/su_mean 0.000
_refine_ls_structure_factor_coef Fsqd
_refine_ls_weighting_details 'w=1/[\s^2^(Fo^2^)+(0.0630P)^2^] where P=(Fo^2^+2Fc^2^)/3'
_refine_ls_weighting_scheme calc
_refine_ls_wR_factor_gt 0.1041
_refine_ls_wR_factor_ref 0.1093
_reflns_number_gt 6449
_reflns_number_total 7440
_reflns_threshold_expression 'I > 2\s(I)'
_cod_data_source_file mw2197sup1.cif
_cod_data_source_block I
_cod_original_cell_volume 4283.81(13)
_cod_database_code 2022784
_shelx_space_group_comment
;
The symmetry employed for this shelxl refinement is uniquely defined
by the following loop, which should always be used as a source of
symmetry information in preference to the above space-group names.
They are only intended as comments.
;
_shelx_estimated_absorpt_t_min 0.666
_shelx_estimated_absorpt_t_max 0.939

loop_
_space_group_symop_operation_xyz
'x, y, z'
'-x, -y, z+1/2'
'x+1/2, -y, z'
'-x+1/2, y, z+1/2'

loop_
_atom_site_type_symbol
_atom_site_label
_atom_site_fract_x
_atom_site_fract_y
_atom_site_fract_z
_atom_site_U_iso_or_equiv
_atom_site_adp_type
_atom_site_calc_flag
_atom_site_occupancy
_atom_site_disorder_assembly
_atom_site_disorder_group
Fe Fe1 0.44212(3) 0.29727(4) 0.49025(3) 0.01969(13) Uani d 1 . .
O O1 0.34098(16) 0.1785(2) 0.37047(13) 0.0247(6) Uani d 1 . .
N N1 0.5466(2) 0.2208(3) 0.38217(18) 0.0258(7) Uani d 1 . .
N N2 0.5401(2) 0.2204(3) 0.60128(19) 0.0278(7) Uani d 1 . .
N N3 0.51844(17) 0.5183(2) 0.48677(19) 0.0255(6) Uani d 1 . .
C C1 0.5072(2) 0.2484(3) 0.4249(2) 0.0259(9) Uani d 1 . .
C C2 0.5031(2) 0.2504(3) 0.55733(19) 0.0241(8) Uani d 1 . .
C C3 0.4886(2) 0.4325(3) 0.4898(2) 0.0240(7) Uani d 1 . .
C C4 0.3418(2) 0.2250(3) 0.4232(2) 0.0219(8) Uani d 1 . .
C C5 0.35340(18) 0.1724(2) 0.4859(2) 0.0210(6) Uani d 1 . .
C C6 0.3355(2) 0.2502(3) 0.53539(19) 0.0199(7) Uani d 1 . .
C C7 0.3282(2) 0.3565(3) 0.50543(18) 0.0208(7) Uani d 1 . .
C C8 0.3381(2) 0.3442(3) 0.43788(18) 0.0211(7) Uani d 1 . .
C C9 0.3600(2) 0.0516(2) 0.4933(2) 0.0233(7) Uani d 1 . .
C C10 0.4154(2) -0.0087(3) 0.4587(2) 0.0270(8) Uani d 1 . .
H H10 0.451113 0.028206 0.430856 0.032 Uiso calc 1 . .
C C11 0.4194(3) -0.1221(3) 0.4642(2) 0.0337(9) Uani d 1 . .
H H11 0.457570 -0.161958 0.439927 0.040 Uiso calc 1 . .
C C12 0.3681(3) -0.1774(3) 0.5049(2) 0.0356(10) Uani d 1 . .
H H12 0.371492 -0.254748 0.509268 0.043 Uiso calc 1 . .
C C13 0.3116(3) -0.1186(3) 0.5392(2) 0.0334(9) Uani d 1 . .
H H13 0.275669 -0.155950 0.566711 0.040 Uiso calc 1 . .
C C14 0.3076(3) -0.0055(3) 0.5335(2) 0.0297(8) Uani d 1 . .
H H14 0.268673 0.033951 0.557136 0.036 Uiso calc 1 . .
C C15 0.3175(2) 0.2258(3) 0.6031(2) 0.0224(7) Uani d 1 . .
C C16 0.3635(2) 0.1555(3) 0.64050(19) 0.0250(8) Uani d 1 . .
H H16 0.410074 0.122967 0.622858 0.030 Uiso calc 1 . .
C C17 0.3424(2) 0.1321(3) 0.7032(2) 0.0289(8) Uani d 1 . .
H H17 0.375556 0.086079 0.728307 0.035 Uiso calc 1 . .
C C18 0.2733(2) 0.1755(3) 0.7291(2) 0.0286(8) Uani d 1 . .
H H18 0.258942 0.159492 0.771960 0.034 Uiso calc 1 . .
C C19 0.2253(2) 0.2427(3) 0.6918(2) 0.0284(8) Uani d 1 . .
H H19 0.176829 0.270689 0.708802 0.034 Uiso calc 1 . .
C C20 0.2475(2) 0.2692(3) 0.62986(19) 0.0241(8) Uani d 1 . .
H H20 0.214970 0.317101 0.605363 0.029 Uiso calc 1 . .
C C21 0.3020(2) 0.4560(3) 0.54132(19) 0.0229(7) Uani d 1 . .
C C22 0.3432(2) 0.4931(3) 0.59502(19) 0.0263(8) Uani d 1 . .
H H22 0.392299 0.459712 0.606579 0.032 Uiso calc 1 . .
C C23 0.3130(3) 0.5785(3) 0.6317(2) 0.0296(8) Uani d 1 . .
H H23 0.341359 0.602888 0.668332 0.036 Uiso calc 1 . .
C C24 0.2411(3) 0.6282(3) 0.6147(2) 0.0323(9) Uani d 1 . .
H H24 0.219540 0.685330 0.640286 0.039 Uiso calc 1 . .
C C25 0.2011(2) 0.5939(3) 0.5604(2) 0.0314(9) Uani d 1 . .
H H25 0.153037 0.629211 0.547934 0.038 Uiso calc 1 . .
C C26 0.2311(2) 0.5081(3) 0.5241(2) 0.0269(8) Uani d 1 . .
H H26 0.203041 0.484711 0.487102 0.032 Uiso calc 1 . .
C C27 0.3286(2) 0.4318(3) 0.38982(19) 0.0241(8) Uani d 1 . .
C C28 0.3420(2) 0.5434(3) 0.4046(2) 0.0281(8) Uani d 1 . .
H H28 0.363307 0.562470 0.445112 0.034 Uiso calc 1 . .
C C29 0.3246(3) 0.6253(3) 0.3611(2) 0.0308(9) Uani d 1 . .
H H29 0.332359 0.699903 0.372456 0.037 Uiso calc 1 . .
C C30 0.2959(3) 0.5993(3) 0.3011(2) 0.0381(10) Uani d 1 . .
H H30 0.283663 0.655662 0.271401 0.046 Uiso calc 1 . .
C C31 0.2851(3) 0.4899(3) 0.2846(2) 0.0352(9) Uani d 1 . .
H H31 0.266627 0.471371 0.243156 0.042 Uiso calc 1 . .
C C32 0.3011(2) 0.4076(3) 0.3285(2) 0.0272(8) Uani d 1 . .
H H32 0.293296 0.333263 0.316540 0.033 Uiso calc 1 . .
C C33 0.5933(2) 0.1901(3) 0.33020(19) 0.0245(8) Uani d 1 . .
C C34 0.5665(2) 0.2148(3) 0.2688(2) 0.0278(9) Uani d 1 . .
C C35 0.4882(3) 0.2716(4) 0.2592(2) 0.0394(10) Uani d 1 . .
H H35A 0.446900 0.234730 0.284361 0.059 Uiso calc 1 . .
H H35B 0.473743 0.269284 0.213920 0.059 Uiso calc 1 . .
H H35C 0.492766 0.348139 0.272994 0.059 Uiso calc 1 . .
C C36 0.6154(3) 0.1832(3) 0.2180(2) 0.0363(10) Uani d 1 . .
H H36 0.598949 0.197116 0.175438 0.044 Uiso calc 1 . .
C C37 0.6878(3) 0.1316(3) 0.2294(2) 0.0406(11) Uani d 1 . .
H H37 0.721016 0.112063 0.194436 0.049 Uiso calc 1 . .
C C38 0.7122(3) 0.1085(3) 0.2905(2) 0.0370(10) Uani d 1 . .
H H38 0.761845 0.072581 0.297136 0.044 Uiso calc 1 . .
C C39 0.6658(2) 0.1366(3) 0.3426(2) 0.0298(9) Uani d 1 . .
C C40 0.6909(3) 0.1127(4) 0.4099(3) 0.0440(11) Uani d 1 . .
H H40A 0.697759 0.181828 0.433163 0.066 Uiso calc 1 . .
H H40B 0.741584 0.072510 0.409616 0.066 Uiso calc 1 . .
H H40C 0.649900 0.068351 0.430990 0.066 Uiso calc 1 . .
C C41 0.5568(2) 0.1777(3) 0.6620(2) 0.0263(8) Uani d 1 . .
C C42 0.5805(2) 0.0682(3) 0.6658(2) 0.0293(8) Uani d 1 . .
C C43 0.5935(3) 0.0009(3) 0.6074(3) 0.0432(11) Uani d 1 . .
H H43A 0.541778 -0.021491 0.589824 0.065 Uiso calc 1 . .
H H43B 0.624754 -0.064352 0.618305 0.065 Uiso calc 1 . .
H H43C 0.622491 0.044347 0.575618 0.065 Uiso calc 1 . .
C C44 0.5888(3) 0.0228(4) 0.7264(3) 0.0397(11) Uani d 1 . .
H H44 0.604670 -0.051553 0.730785 0.048 Uiso calc 1 . .
C C45 0.5742(3) 0.0855(5) 0.7802(3) 0.0460(12) Uani d 1 . .
H H45 0.579116 0.053327 0.821313 0.055 Uiso calc 1 . .
C C46 0.5524(3) 0.1944(4) 0.7748(3) 0.0452(12) Uani d 1 . .
H H46 0.543125 0.236364 0.812217 0.054 Uiso calc 1 . .
C C47 0.5439(3) 0.2434(4) 0.7156(2) 0.0352(10) Uani d 1 . .
C C48 0.5181(4) 0.3609(4) 0.7074(3) 0.0601(16) Uani d 1 . .
H H48A 0.549030 0.394599 0.672876 0.090 Uiso calc 1 . .
H H48B 0.527450 0.401122 0.747135 0.090 Uiso calc 1 . .
H H48C 0.461175 0.363298 0.696745 0.090 Uiso calc 1 . .
C C49 0.5590(2) 0.6118(3) 0.46513(19) 0.0251(8) Uani d 1 . .
C C50 0.5748(2) 0.6956(3) 0.5084(2) 0.0272(8) Uani d 1 . .
C C51 0.5468(3) 0.6862(3) 0.5761(2) 0.0335(9) Uani d 1 . .
H H51A 0.488492 0.679505 0.576812 0.050 Uiso calc 1 . .
H H51B 0.562872 0.751732 0.599833 0.050 Uiso calc 1 . .
H H51C 0.570728 0.621185 0.595776 0.050 Uiso calc 1 . .
C C52 0.6185(2) 0.7852(3) 0.4862(3) 0.0323(8) Uani d 1 . .
H H52 0.632142 0.842696 0.514717 0.039 Uiso calc 1 . .
C C53 0.6423(2) 0.7911(3) 0.4229(2) 0.0330(9) Uani d 1 . .
H H53 0.670757 0.853558 0.408235 0.040 Uiso calc 1 . .
C C54 0.6251(2) 0.7071(3) 0.3812(2) 0.0331(9) Uani d 1 . .
H H54 0.641741 0.712719 0.338044 0.040 Uiso calc 1 . .
C C55 0.5837(2) 0.6142(3) 0.4012(2) 0.0309(9) Uani d 1 . .
C C56 0.5695(3) 0.5184(4) 0.3583(2) 0.0438(11) Uani d 1 . .
H H56A 0.596322 0.453630 0.375809 0.066 Uiso calc 1 . .
H H56B 0.590747 0.534355 0.315812 0.066 Uiso calc 1 . .
H H56C 0.511980 0.504244 0.355315 0.066 Uiso calc 1 . .

loop_
_atom_site_aniso_label
_atom_site_aniso_U_11
_atom_site_aniso_U_22
_atom_site_aniso_U_33
_atom_site_aniso_U_12
_atom_site_aniso_U_13
_atom_site_aniso_U_23
Fe1 0.0222(2) 0.0168(2) 0.0200(3) -0.00091(18) 0.0003(3) 0.0004(2)
O1 0.0310(14) 0.0216(11) 0.0215(15) 0.0005(10) -0.0023(11) -0.0012(10)
N1 0.0261(17) 0.0258(15) 0.026(2) -0.0001(12) 0.0045(14) -0.0020(13)
N2 0.0252(16) 0.0279(15) 0.030(2) -0.0020(13) -0.0012(15) 0.0070(15)
N3 0.0288(14) 0.0203(12) 0.0273(16) -0.0042(10) -0.0006(15) 0.0011(14)
C1 0.0249(19) 0.0188(15) 0.034(3) -0.0028(14) -0.0081(18) 0.0025(15)
C2 0.0270(19) 0.0181(15) 0.027(2) -0.0033(13) -0.0001(17) -0.0010(14)
C3 0.0262(16) 0.0259(15) 0.0197(18) 0.0019(12) -0.0009(17) 0.0007(16)
C4 0.0197(17) 0.0207(15) 0.025(2) -0.0003(13) -0.0009(15) -0.0027(14)
C5 0.0188(14) 0.0172(13) 0.0270(19) -0.0026(10) 0.0010(17) -0.0038(16)
C6 0.0177(16) 0.0190(14) 0.023(2) -0.0017(12) 0.0010(14) 0.0010(14)
C7 0.0219(16) 0.0192(14) 0.021(2) 0.0002(12) -0.0009(13) -0.0009(13)
C8 0.0195(17) 0.0179(15) 0.026(2) 0.0014(12) -0.0052(14) 0.0002(14)
C9 0.0290(16) 0.0202(14) 0.0206(19) -0.0010(12) -0.0047(17) -0.0004(16)
C10 0.0296(19) 0.0218(16) 0.030(2) -0.0014(14) -0.0023(16) -0.0044(15)
C11 0.041(2) 0.0235(17) 0.037(2) 0.0063(15) -0.0090(18) -0.0079(16)
C12 0.053(3) 0.0182(15) 0.035(3) 0.0018(16) -0.0157(19) 0.0020(15)
C13 0.053(3) 0.0231(16) 0.024(2) -0.0080(17) -0.0036(19) 0.0026(16)
C14 0.039(2) 0.0248(17) 0.026(2) -0.0059(15) 0.0000(17) -0.0030(15)
C15 0.0235(17) 0.0185(14) 0.025(2) -0.0040(12) -0.0021(16) -0.0019(14)
C16 0.0270(18) 0.0222(15) 0.026(2) -0.0022(13) 0.0007(15) 0.0008(14)
C17 0.035(2) 0.0249(16) 0.027(2) -0.0061(15) -0.0033(16) 0.0035(15)
C18 0.038(2) 0.0278(17) 0.020(2) -0.0089(15) 0.0047(17) -0.0019(15)
C19 0.0304(19) 0.0258(17) 0.029(2) -0.0030(15) 0.0060(16) -0.0047(15)
C20 0.0244(18) 0.0217(15) 0.026(2) -0.0017(13) 0.0018(15) 0.0004(14)
C21 0.0255(18) 0.0170(14) 0.026(2) -0.0030(13) 0.0003(15) 0.0006(14)
C22 0.032(2) 0.0230(16) 0.024(2) -0.0008(14) 0.0003(16) 0.0015(14)
C23 0.044(2) 0.0198(15) 0.025(2) -0.0057(15) 0.0055(17) -0.0016(15)
C24 0.046(2) 0.0188(15) 0.032(2) -0.0007(15) 0.0160(19) -0.0039(15)
C25 0.031(2) 0.0255(17) 0.038(3) 0.0020(15) 0.0082(18) 0.0041(16)
C26 0.0271(18) 0.0208(15) 0.033(2) 0.0017(14) 0.0005(16) 0.0017(15)
C27 0.0231(18) 0.0234(16) 0.026(2) -0.0006(13) 0.0033(15) -0.0002(14)
C28 0.034(2) 0.0219(16) 0.028(2) 0.0001(15) 0.0001(17) 0.0010(15)
C29 0.045(2) 0.0189(15) 0.029(2) 0.0008(15) -0.0017(18) 0.0030(15)
C30 0.057(3) 0.0260(18) 0.032(3) 0.0050(18) -0.005(2) 0.0089(16)
C31 0.052(3) 0.0304(18) 0.023(2) 0.0019(18) -0.005(2) 0.0032(17)
C32 0.034(2) 0.0227(16) 0.025(2) 0.0029(14) -0.0006(16) -0.0026(15)
C33 0.0279(19) 0.0210(15) 0.025(2) -0.0031(13) 0.0051(16) -0.0022(14)
C34 0.036(2) 0.0228(16) 0.025(2) -0.0030(15) -0.0001(17) -0.0035(14)
C35 0.043(3) 0.039(2) 0.036(3) 0.0051(19) -0.007(2) 0.0013(18)
C36 0.052(3) 0.0286(19) 0.028(2) -0.0115(18) 0.006(2) -0.0041(17)
C37 0.048(3) 0.031(2) 0.043(3) -0.0051(18) 0.022(2) -0.0098(19)
C38 0.031(2) 0.0283(18) 0.051(3) -0.0012(16) 0.009(2) -0.0083(18)
C39 0.0281(19) 0.0234(16) 0.038(3) 0.0002(14) 0.0027(17) -0.0037(16)
C40 0.043(3) 0.043(2) 0.045(3) 0.008(2) -0.010(2) -0.002(2)
C41 0.0236(19) 0.0289(17) 0.026(2) -0.0015(14) -0.0038(16) 0.0023(16)
C42 0.0234(18) 0.0296(18) 0.035(2) 0.0001(14) -0.0050(17) 0.0051(17)
C43 0.050(3) 0.032(2) 0.048(3) 0.0078(18) -0.003(2) -0.006(2)
C44 0.033(2) 0.037(2) 0.049(3) -0.0057(17) -0.009(2) 0.016(2)
C45 0.034(2) 0.075(3) 0.029(3) -0.009(2) -0.0069(19) 0.014(3)
C46 0.038(2) 0.069(3) 0.029(3) 0.003(2) -0.005(2) -0.012(2)
C47 0.032(2) 0.042(2) 0.032(3) 0.0019(18) -0.0067(19) -0.008(2)
C48 0.068(4) 0.050(3) 0.062(4) 0.021(3) -0.024(3) -0.026(3)
C49 0.0253(17) 0.0208(16) 0.029(2) -0.0012(13) -0.0029(15) 0.0063(14)
C50 0.0263(18) 0.0222(16) 0.033(2) 0.0015(13) -0.0022(15) 0.0013(15)
C51 0.035(2) 0.0312(19) 0.034(3) -0.0050(16) 0.0024(18) -0.0064(17)
C52 0.0310(18) 0.0212(14) 0.045(2) -0.0027(12) 0.002(2) -0.0024(18)
C53 0.0257(19) 0.0243(17) 0.049(3) -0.0022(15) 0.0031(18) 0.0094(17)
C54 0.031(2) 0.0333(19) 0.034(3) -0.0034(15) 0.0037(17) 0.0109(18)
C55 0.033(2) 0.0288(18) 0.031(2) -0.0020(15) -0.0021(17) 0.0040(16)
C56 0.057(3) 0.045(2) 0.029(3) -0.012(2) 0.004(2) -0.002(2)

loop_
_atom_type_symbol
_atom_type_description
_atom_type_scat_dispersion_real
_atom_type_scat_dispersion_imag
_atom_type_scat_source
C C 0.0181 0.0091 'International Tables Vol C Tables 4.2.6.8 and 6.1.1.4'
H H 0.0000 0.0000 'International Tables Vol C Tables 4.2.6.8 and 6.1.1.4'
Fe Fe -1.1336 3.1974 'International Tables Vol C Tables 4.2.6.8 and 6.1.1.4'
N N 0.0311 0.0180 'International Tables Vol C Tables 4.2.6.8 and 6.1.1.4'
O O 0.0492 0.0322 'International Tables Vol C Tables 4.2.6.8 and 6.1.1.4'

loop_
_exptl_crystal_face_index_h
_exptl_crystal_face_index_k
_exptl_crystal_face_index_l
_exptl_crystal_face_perp_dist
0 1 -1 0.0158
1 1 2 0.0267
1 1 0 0.0389
0 0 1 0.0099
10 -2 4 0.0624
7 -1 -10 0.0561
-1 1 -13 0.0228
0 -2 -13 0.0156
8 -5 -4 0.0507
0 -6 -9 0.0153
4 -7 1 0.0268
0 -8 0 0.0074
0 -7 7 0.0066
-3 -8 -1 0.0166
-10 -3 0 0.0649
-6 6 3 0.0442
0 8 2 0.0138

loop_
_geom_angle_atom_site_label_1
_geom_angle_atom_site_label_2
_geom_angle_atom_site_label_3
_geom_angle_site_symmetry_1
_geom_angle_site_symmetry_3
_geom_angle
_geom_angle_publ_flag
C1 Fe1 C4 . . 81.84(15) ?
C1 Fe1 C5 . . 98.56(15) ?
C1 Fe1 C6 . . 138.28(15) ?
C1 Fe1 C7 . . 140.51(16) ?
C1 Fe1 C8 . . 100.74(16) ?
C2 Fe1 C1 . . 98.02(16) ?
C2 Fe1 C4 . . 137.55(14) ?
C2 Fe1 C5 . . 101.46(16) ?
C2 Fe1 C6 . . 92.42(16) ?
C2 Fe1 C7 . . 120.43(17) ?
C2 Fe1 C8 . . 158.98(16) ?
C3 Fe1 C1 . . 92.11(17) ?
C3 Fe1 C2 . . 92.78(17) ?
C3 Fe1 C4 . . 129.67(15) ?
C3 Fe1 C5 . . 160.77(14) ?
C3 Fe1 C6 . . 127.73(15) ?
C3 Fe1 C7 . . 94.48(14) ?
C3 Fe1 C8 . . 95.90(14) ?
C5 Fe1 C4 . . 37.91(15) ?
C5 Fe1 C8 . . 66.48(13) ?
C6 Fe1 C4 . . 63.99(14) ?
C6 Fe1 C5 . . 39.73(14) ?
C6 Fe1 C8 . . 67.18(14) ?
C7 Fe1 C4 . . 64.22(13) ?
C7 Fe1 C5 . . 67.20(12) ?
C7 Fe1 C6 . . 40.63(13) ?
C7 Fe1 C8 . . 39.85(15) ?
C8 Fe1 C4 . . 38.22(12) ?
C1 N1 C33 . . 178.6(4) ?
C2 N2 C41 . . 159.5(4) ?
C3 N3 C49 . . 163.5(4) ?
N1 C1 Fe1 . . 177.1(4) ?
N2 C2 Fe1 . . 178.1(4) ?
N3 C3 Fe1 . . 177.1(4) ?
O1 C4 Fe1 . . 135.1(3) ?
O1 C4 C5 . . 126.5(3) ?
O1 C4 C8 . . 129.0(3) ?
C5 C4 Fe1 . . 62.53(18) ?
C5 C4 C8 . . 104.3(3) ?
C8 C4 Fe1 . . 62.74(18) ?
C4 C5 Fe1 . . 79.56(19) ?
C4 C5 C9 . . 122.3(3) ?
C6 C5 Fe1 . . 69.06(18) ?
C6 C5 C4 . . 109.2(3) ?
C6 C5 C9 . . 126.5(4) ?
C9 C5 Fe1 . . 130.8(2) ?
C5 C6 Fe1 . . 71.21(19) ?
C5 C6 C7 . . 107.2(3) ?
C5 C6 C15 . . 127.0(3) ?
C7 C6 Fe1 . . 68.35(19) ?
C7 C6 C15 . . 125.4(3) ?
C15 C6 Fe1 . . 131.2(3) ?
C6 C7 Fe1 . . 71.02(19) ?
C6 C7 C21 . . 122.3(3) ?
C8 C7 Fe1 . . 72.8(2) ?
C8 C7 C6 . . 109.0(3) ?
C8 C7 C21 . . 128.1(3) ?
C21 C7 Fe1 . . 129.3(2) ?
C4 C8 Fe1 . . 79.0(2) ?
C7 C8 Fe1 . . 67.4(2) ?
C7 C8 C4 . . 108.1(3) ?
C7 C8 C27 . . 125.8(3) ?
C27 C8 Fe1 . . 129.2(3) ?
C27 C8 C4 . . 124.8(3) ?
C10 C9 C5 . . 121.4(3) ?
C10 C9 C14 . . 118.0(3) ?
C14 C9 C5 . . 120.6(3) ?
C9 C10 H10 . . 119.4 ?
C9 C10 C11 . . 121.1(4) ?
C11 C10 H10 . . 119.4 ?
C10 C11 H11 . . 119.9 ?
C12 C11 C10 . . 120.3(4) ?
C12 C11 H11 . . 119.9 ?
C11 C12 H12 . . 120.3 ?
C11 C12 C13 . . 119.4(3) ?
C13 C12 H12 . . 120.3 ?
C12 C13 H13 . . 119.9 ?
C14 C13 C12 . . 120.2(4) ?
C14 C13 H13 . . 119.9 ?
C9 C14 H14 . . 119.5 ?
C13 C14 C9 . . 121.1(4) ?
C13 C14 H14 . . 119.5 ?
C16 C15 C6 . . 123.4(3) ?
C16 C15 C20 . . 118.0(4) ?
C20 C15 C6 . . 118.4(3) ?
C15 C16 H16 . . 119.4 ?
C17 C16 C15 . . 121.1(4) ?
C17 C16 H16 . . 119.4 ?
C16 C17 H17 . . 119.8 ?
C18 C17 C16 . . 120.4(4) ?
C18 C17 H17 . . 119.8 ?
C17 C18 H18 . . 120.4 ?
C17 C18 C19 . . 119.2(4) ?
C19 C18 H18 . . 120.4 ?
C18 C19 H19 . . 119.7 ?
C20 C19 C18 . . 120.6(4) ?
C20 C19 H19 . . 119.7 ?
C15 C20 H20 . . 119.7 ?
C19 C20 C15 . . 120.6(4) ?
C19 C20 H20 . . 119.7 ?
C22 C21 C7 . . 121.6(3) ?
C26 C21 C7 . . 119.3(3) ?
C26 C21 C22 . . 118.8(3) ?
C21 C22 H22 . . 119.6 ?
C23 C22 C21 . . 120.7(4) ?
C23 C22 H22 . . 119.6 ?
C22 C23 H23 . . 120.1 ?
C22 C23 C24 . . 119.8(4) ?
C24 C23 H23 . . 120.1 ?
C23 C24 H24 . . 120.2 ?
C25 C24 C23 . . 119.7(4) ?
C25 C24 H24 . . 120.2 ?
C24 C25 H25 . . 119.9 ?
C24 C25 C26 . . 120.3(4) ?
C26 C25 H25 . . 119.9 ?
C21 C26 H26 . . 119.7 ?
C25 C26 C21 . . 120.6(4) ?
C25 C26 H26 . . 119.7 ?
C28 C27 C8 . . 122.0(3) ?
C32 C27 C8 . . 120.7(3) ?
C32 C27 C28 . . 117.2(3) ?
C27 C28 H28 . . 119.5 ?
C29 C28 C27 . . 121.1(4) ?
C29 C28 H28 . . 119.5 ?
C28 C29 H29 . . 119.8 ?
C30 C29 C28 . . 120.5(4) ?
C30 C29 H29 . . 119.8 ?
C29 C30 H30 . . 120.3 ?
C29 C30 C31 . . 119.4(4) ?
C31 C30 H30 . . 120.3 ?
C30 C31 H31 . . 119.8 ?
C32 C31 C30 . . 120.3(4) ?
C32 C31 H31 . . 119.8 ?
C27 C32 H32 . . 119.3 ?
C31 C32 C27 . . 121.4(3) ?
C31 C32 H32 . . 119.3 ?
N1 C33 C34 . . 118.9(4) ?
N1 C33 C39 . . 117.8(4) ?
C34 C33 C39 . . 123.3(4) ?
C33 C34 C35 . . 120.4(4) ?
C33 C34 C36 . . 117.0(4) ?
C36 C34 C35 . . 122.6(4) ?
C34 C35 H35A . . 109.5 ?
C34 C35 H35B . . 109.5 ?
C34 C35 H35C . . 109.5 ?
H35A C35 H35B . . 109.5 ?
H35A C35 H35C . . 109.5 ?
H35B C35 H35C . . 109.5 ?
C34 C36 H36 . . 119.7 ?
C37 C36 C34 . . 120.5(4) ?
C37 C36 H36 . . 119.7 ?
C36 C37 H37 . . 119.6 ?
C38 C37 C36 . . 120.8(4) ?
C38 C37 H37 . . 119.6 ?
C37 C38 H38 . . 119.4 ?
C37 C38 C39 . . 121.2(4) ?
C39 C38 H38 . . 119.4 ?
C33 C39 C40 . . 120.5(4) ?
C38 C39 C33 . . 117.0(4) ?
C38 C39 C40 . . 122.4(4) ?
C39 C40 H40A . . 109.5 ?
C39 C40 H40B . . 109.5 ?
C39 C40 H40C . . 109.5 ?
H40A C40 H40B . . 109.5 ?
H40A C40 H40C . . 109.5 ?
H40B C40 H40C . . 109.5 ?
C42 C41 N2 . . 117.6(4) ?
C42 C41 C47 . . 123.1(4) ?
C47 C41 N2 . . 119.1(4) ?
C41 C42 C43 . . 121.4(4) ?
C44 C42 C41 . . 117.5(4) ?
C44 C42 C43 . . 121.1(4) ?
C42 C43 H43A . . 109.5 ?
C42 C43 H43B . . 109.5 ?
C42 C43 H43C . . 109.5 ?
H43A C43 H43B . . 109.5 ?
H43A C43 H43C . . 109.5 ?
H43B C43 H43C . . 109.5 ?
C42 C44 H44 . . 119.8 ?
C45 C44 C42 . . 120.4(4) ?
C45 C44 H44 . . 119.8 ?
C44 C45 H45 . . 119.7 ?
C46 C45 C44 . . 120.6(5) ?
C46 C45 H45 . . 119.7 ?
C45 C46 H46 . . 119.4 ?
C45 C46 C47 . . 121.1(5) ?
C47 C46 H46 . . 119.4 ?
C41 C47 C48 . . 119.8(4) ?
C46 C47 C41 . . 117.3(4) ?
C46 C47 C48 . . 122.9(5) ?
C47 C48 H48A . . 109.5 ?
C47 C48 H48B . . 109.5 ?
C47 C48 H48C . . 109.5 ?
H48A C48 H48B . . 109.5 ?
H48A C48 H48C . . 109.5 ?
H48B C48 H48C . . 109.5 ?
N3 C49 C55 . . 117.9(3) ?
C50 C49 N3 . . 118.5(4) ?
C50 C49 C55 . . 123.5(3) ?
C49 C50 C51 . . 120.1(3) ?
C49 C50 C52 . . 117.2(4) ?
C52 C50 C51 . . 122.7(4) ?
C50 C51 H51A . . 109.5 ?
C50 C51 H51B . . 109.5 ?
C50 C51 H51C . . 109.5 ?
H51A C51 H51B . . 109.5 ?
H51A C51 H51C . . 109.5 ?
H51B C51 H51C . . 109.5 ?
C50 C52 H52 . . 119.6 ?
C53 C52 C50 . . 120.7(4) ?
C53 C52 H52 . . 119.6 ?
C52 C53 H53 . . 119.7 ?
C54 C53 C52 . . 120.5(4) ?
C54 C53 H53 . . 119.7 ?
C53 C54 H54 . . 119.4 ?
C53 C54 C55 . . 121.3(4) ?
C55 C54 H54 . . 119.4 ?
C49 C55 C56 . . 120.8(4) ?
C54 C55 C49 . . 116.7(4) ?
C54 C55 C56 . . 122.4(4) ?
C55 C56 H56A . . 109.5 ?
C55 C56 H56B . . 109.5 ?
C55 C56 H56C . . 109.5 ?
H56A C56 H56B . . 109.5 ?
H56A C56 H56C . . 109.5 ?
H56B C56 H56C . . 109.5 ?

loop_
_geom_bond_atom_site_label_1
_geom_bond_atom_site_label_2
_geom_bond_site_symmetry_2
_geom_bond_distance
_geom_bond_publ_flag
Fe1 C1 . 1.850(4) ?
Fe1 C2 . 1.830(4) ?
Fe1 C3 . 1.825(3) ?
Fe1 C4 . 2.361(4) ?
Fe1 C5 . 2.130(3) ?
Fe1 C6 . 2.101(4) ?
Fe1 C7 . 2.065(3) ?
Fe1 C8 . 2.137(3) ?
O1 C4 . 1.243(5) ?
N1 C1 . 1.162(6) ?
N1 C33 . 1.392(5) ?
N2 C2 . 1.169(5) ?
N2 C41 . 1.403(6) ?
N3 C3 . 1.162(4) ?
N3 C49 . 1.403(4) ?
C4 C5 . 1.475(6) ?
C4 C8 . 1.487(4) ?
C5 C6 . 1.438(5) ?
C5 C9 . 1.487(4) ?
C6 C7 . 1.447(5) ?
C6 C15 . 1.482(6) ?
C7 C8 . 1.434(6) ?
C7 C21 . 1.494(5) ?
C8 C27 . 1.478(5) ?
C9 C10 . 1.388(5) ?
C9 C14 . 1.402(5) ?
C10 H10 . 0.9500 ?
C10 C11 . 1.390(5) ?
C11 H11 . 0.9500 ?
C11 C12 . 1.387(6) ?
C12 H12 . 0.9500 ?
C12 C13 . 1.387(6) ?
C13 H13 . 0.9500 ?
C13 C14 . 1.387(5) ?
C14 H14 . 0.9500 ?
C15 C16 . 1.393(5) ?
C15 C20 . 1.404(5) ?
C16 H16 . 0.9500 ?
C16 C17 . 1.390(6) ?
C17 H17 . 0.9500 ?
C17 C18 . 1.383(6) ?
C18 H18 . 0.9500 ?
C18 C19 . 1.390(6) ?
C19 H19 . 0.9500 ?
C19 C20 . 1.389(6) ?
C20 H20 . 0.9500 ?
C21 C22 . 1.396(5) ?
C21 C26 . 1.394(5) ?
C22 H22 . 0.9500 ?
C22 C23 . 1.390(5) ?
C23 H23 . 0.9500 ?
C23 C24 . 1.396(6) ?
C24 H24 . 0.9500 ?
C24 C25 . 1.386(6) ?
C25 H25 . 0.9500 ?
C25 C26 . 1.388(5) ?
C26 H26 . 0.9500 ?
C27 C28 . 1.414(5) ?
C27 C32 . 1.398(6) ?
C28 H28 . 0.9500 ?
C28 C29 . 1.385(5) ?
C29 H29 . 0.9500 ?
C29 C30 . 1.383(6) ?
C30 H30 . 0.9500 ?
C30 C31 . 1.390(6) ?
C31 H31 . 0.9500 ?
C31 C32 . 1.387(6) ?
C32 H32 . 0.9500 ?
C33 C34 . 1.397(6) ?
C33 C39 . 1.403(5) ?
C34 C35 . 1.496(6) ?
C34 C36 . 1.397(6) ?
C35 H35A . 0.9800 ?
C35 H35B . 0.9800 ?
C35 H35C . 0.9800 ?
C36 H36 . 0.9500 ?
C36 C37 . 1.386(7) ?
C37 H37 . 0.9500 ?
C37 C38 . 1.375(7) ?
C38 H38 . 0.9500 ?
C38 C39 . 1.384(6) ?
C39 C40 . 1.501(7) ?
C40 H40A . 0.9800 ?
C40 H40B . 0.9800 ?
C40 H40C . 0.9800 ?
C41 C42 . 1.397(5) ?
C41 C47 . 1.398(6) ?
C42 C43 . 1.490(6) ?
C42 C44 . 1.392(6) ?
C43 H43A . 0.9800 ?
C43 H43B . 0.9800 ?
C43 H43C . 0.9800 ?
C44 H44 . 0.9500 ?
C44 C45 . 1.386(8) ?
C45 H45 . 0.9500 ?
C45 C46 . 1.383(8) ?
C46 H46 . 0.9500 ?
C46 C47 . 1.383(7) ?
C47 C48 . 1.507(7) ?
C48 H48A . 0.9800 ?
C48 H48B . 0.9800 ?
C48 H48C . 0.9800 ?
C49 C50 . 1.391(5) ?
C49 C55 . 1.404(6) ?
C50 C51 . 1.498(6) ?
C50 C52 . 1.396(5) ?
C51 H51A . 0.9800 ?
C51 H51B . 0.9800 ?
C51 H51C . 0.9800 ?
C52 H52 . 0.9500 ?
C52 C53 . 1.387(7) ?
C53 H53 . 0.9500 ?
C53 C54 . 1.377(6) ?
C54 H54 . 0.9500 ?
C54 C55 . 1.393(5) ?
C55 C56 . 1.493(6) ?
C56 H56A . 0.9800 ?
C56 H56B . 0.9800 ?
C56 H56C . 0.9800 ?

loop_
_geom_torsion_atom_site_label_1
_geom_torsion_atom_site_label_2
_geom_torsion_atom_site_label_3
_geom_torsion_atom_site_label_4
_geom_torsion_site_symmetry_1
_geom_torsion_site_symmetry_2
_geom_torsion_site_symmetry_3
_geom_torsion_site_symmetry_4
_geom_torsion
_geom_torsion_publ_flag
Fe1 C4 C5 C6 . . . . 63.3(2) ?
Fe1 C4 C5 C9 . . . . -132.0(3) ?
Fe1 C4 C8 C7 . . . . -61.6(2) ?
Fe1 C4 C8 C27 . . . . 130.5(4) ?
Fe1 C5 C6 C7 . . . . 59.1(2) ?
Fe1 C5 C6 C15 . . . . -128.0(4) ?
Fe1 C5 C9 C10 . . . . -51.3(6) ?
Fe1 C5 C9 C14 . . . . 131.7(4) ?
Fe1 C6 C7 C8 . . . . 63.3(2) ?
Fe1 C6 C7 C21 . . . . -125.1(3) ?
Fe1 C6 C15 C16 . . . . -49.1(5) ?
Fe1 C6 C15 C20 . . . . 135.7(3) ?
Fe1 C7 C8 C4 . . . . 69.3(2) ?
Fe1 C7 C8 C27 . . . . -122.9(4) ?
Fe1 C7 C21 C22 . . . . -33.2(5) ?
Fe1 C7 C21 C26 . . . . 152.1(3) ?
Fe1 C8 C27 C28 . . . . -61.0(5) ?
Fe1 C8 C27 C32 . . . . 122.9(4) ?
O1 C4 C5 Fe1 . . . . 127.5(4) ?
O1 C4 C5 C6 . . . . -169.2(4) ?
O1 C4 C5 C9 . . . . -4.5(5) ?
O1 C4 C8 Fe1 . . . . -127.4(4) ?
O1 C4 C8 C7 . . . . 171.0(4) ?
O1 C4 C8 C27 . . . . 3.0(6) ?
N1 C33 C34 C35 . . . . -1.1(5) ?
N1 C33 C34 C36 . . . . 179.6(3) ?
N1 C33 C39 C38 . . . . -178.8(3) ?
N1 C33 C39 C40 . . . . 0.6(5) ?
N2 C41 C42 C43 . . . . 4.5(6) ?
N2 C41 C42 C44 . . . . -173.3(4) ?
N2 C41 C47 C46 . . . . 172.8(4) ?
N2 C41 C47 C48 . . . . -4.5(6) ?
N3 C49 C50 C51 . . . . -1.5(5) ?
N3 C49 C50 C52 . . . . 177.1(3) ?
N3 C49 C55 C54 . . . . -178.9(4) ?
N3 C49 C55 C56 . . . . -2.1(6) ?
C2 N2 C41 C42 . . . . 101.2(11) ?
C2 N2 C41 C47 . . . . -74.3(12) ?
C3 N3 C49 C50 . . . . -175.2(11) ?
C3 N3 C49 C55 . . . . 2.9(14) ?
C4 C5 C6 Fe1 . . . . -70.2(2) ?
C4 C5 C6 C7 . . . . -11.1(4) ?
C4 C5 C6 C15 . . . . 161.8(3) ?
C4 C5 C9 C10 . . . . 53.9(5) ?
C4 C5 C9 C14 . . . . -123.1(4) ?
C4 C8 C27 C28 . . . . -166.6(3) ?
C4 C8 C27 C32 . . . . 17.3(6) ?
C5 C4 C8 Fe1 . . . . 48.2(2) ?
C5 C4 C8 C7 . . . . -13.4(4) ?
C5 C4 C8 C27 . . . . 178.7(3) ?
C5 C6 C7 Fe1 . . . . -60.9(2) ?
C5 C6 C7 C8 . . . . 2.4(4) ?
C5 C6 C7 C21 . . . . 173.9(3) ?
C5 C6 C15 C16 . . . . 48.0(5) ?
C5 C6 C15 C20 . . . . -127.2(4) ?
C5 C9 C10 C11 . . . . -177.7(4) ?
C5 C9 C14 C13 . . . . 178.0(4) ?
C6 C5 C9 C10 . . . . -144.1(4) ?
C6 C5 C9 C14 . . . . 38.8(5) ?
C6 C7 C8 Fe1 . . . . -62.2(2) ?
C6 C7 C8 C4 . . . . 7.1(4) ?
C6 C7 C8 C27 . . . . 174.9(3) ?
C6 C7 C21 C22 . . . . 58.0(5) ?
C6 C7 C21 C26 . . . . -116.8(4) ?
C6 C15 C16 C17 . . . . -177.6(3) ?
C6 C15 C20 C19 . . . . 175.7(3) ?
C7 C6 C15 C16 . . . . -140.3(4) ?
C7 C6 C15 C20 . . . . 44.5(5) ?
C7 C8 C27 C28 . . . . 27.6(6) ?
C7 C8 C27 C32 . . . . -148.5(4) ?
C7 C21 C22 C23 . . . . -173.0(3) ?
C7 C21 C26 C25 . . . . 173.5(3) ?
C8 C4 C5 Fe1 . . . . -48.3(2) ?
C8 C4 C5 C6 . . . . 15.0(3) ?
C8 C4 C5 C9 . . . . 179.7(3) ?
C8 C7 C21 C22 . . . . -132.2(4) ?
C8 C7 C21 C26 . . . . 53.1(5) ?
C8 C27 C28 C29 . . . . -173.0(4) ?
C8 C27 C32 C31 . . . . 174.1(4) ?
C9 C5 C6 Fe1 . . . . 125.9(3) ?
C9 C5 C6 C7 . . . . -175.0(3) ?
C9 C5 C6 C15 . . . . -2.1(6) ?
C9 C10 C11 C12 . . . . -0.4(6) ?
C10 C9 C14 C13 . . . . 0.9(6) ?
C10 C11 C12 C13 . . . . 1.2(6) ?
C11 C12 C13 C14 . . . . -1.0(6) ?
C12 C13 C14 C9 . . . . -0.1(6) ?
C14 C9 C10 C11 . . . . -0.7(6) ?
C15 C6 C7 Fe1 . . . . 126.0(3) ?
C15 C6 C7 C8 . . . . -170.7(3) ?
C15 C6 C7 C21 . . . . 0.9(5) ?
C15 C16 C17 C18 . . . . 2.3(5) ?
C16 C15 C20 C19 . . . . 0.2(5) ?
C16 C17 C18 C19 . . . . 0.0(5) ?
C17 C18 C19 C20 . . . . -2.2(6) ?
C18 C19 C20 C15 . . . . 2.1(5) ?
C20 C15 C16 C17 . . . . -2.3(5) ?
C21 C7 C8 Fe1 . . . . 126.9(4) ?
C21 C7 C8 C4 . . . . -163.8(3) ?
C21 C7 C8 C27 . . . . 3.9(6) ?
C21 C22 C23 C24 . . . . -0.3(6) ?
C22 C21 C26 C25 . . . . -1.3(5) ?
C22 C23 C24 C25 . . . . -1.6(6) ?
C23 C24 C25 C26 . . . . 2.1(6) ?
C24 C25 C26 C21 . . . . -0.6(6) ?
C26 C21 C22 C23 . . . . 1.8(6) ?
C27 C28 C29 C30 . . . . -2.1(6) ?
C28 C27 C32 C31 . . . . -2.1(6) ?
C28 C29 C30 C31 . . . . -0.4(7) ?
C29 C30 C31 C32 . . . . 1.5(7) ?
C30 C31 C32 C27 . . . . -0.2(7) ?
C32 C27 C28 C29 . . . . 3.3(6) ?
C33 C34 C36 C37 . . . . -1.3(5) ?
C34 C33 C39 C38 . . . . 0.5(5) ?
C34 C33 C39 C40 . . . . 179.9(4) ?
C34 C36 C37 C38 . . . . 1.4(6) ?
C35 C34 C36 C37 . . . . 179.4(4) ?
C36 C37 C38 C39 . . . . -0.5(6) ?
C37 C38 C39 C33 . . . . -0.4(5) ?
C37 C38 C39 C40 . . . . -179.8(4) ?
C39 C33 C34 C35 . . . . 179.7(4) ?
C39 C33 C34 C36 . . . . 0.3(5) ?
C41 C42 C44 C45 . . . . -0.2(6) ?
C42 C41 C47 C46 . . . . -2.5(6) ?
C42 C41 C47 C48 . . . . -179.8(4) ?
C42 C44 C45 C46 . . . . -1.1(7) ?
C43 C42 C44 C45 . . . . -178.0(4) ?
C44 C45 C46 C47 . . . . 0.7(7) ?
C45 C46 C47 C41 . . . . 1.1(7) ?
C45 C46 C47 C48 . . . . 178.3(5) ?
C47 C41 C42 C43 . . . . 179.8(4) ?
C47 C41 C42 C44 . . . . 2.1(6) ?
C49 C50 C52 C53 . . . . 2.3(5) ?
C50 C49 C55 C54 . . . . -0.9(6) ?
C50 C49 C55 C56 . . . . 176.0(4) ?
C50 C52 C53 C54 . . . . -1.8(6) ?
C51 C50 C52 C53 . . . . -179.2(4) ?
C52 C53 C54 C55 . . . . -0.2(6) ?
C53 C54 C55 C49 . . . . 1.4(6) ?
C53 C54 C55 C56 . . . . -175.3(4) ?
C55 C49 C50 C51 . . . . -179.6(4) ?
C55 C49 C50 C52 . . . . -1.0(5) ?

_cod_database_fobs_code 2022784
